data_7111717
loop_
_publ_author_name
'Osowska, Karolina'
'Miljani\'c, Ognjen \<S.'

_publ_section_title
;
 Supramolecular organization of extended benzobisoxazole cruciforms
;
_journal_issue 24
_journal_name_full 'Chemical Communications'
_journal_page_first 4276
_journal_page_last 4278
_journal_paper_doi 10.1039/c0cc00554a
_journal_volume 46
_journal_year 2010
_chemical_formula_moiety 'C44 H26 N4 O6, 2 C H2 Cl2'
_chemical_formula_sum 'C46 H30 Cl4 N4 O6'
_chemical_formula_weight 876.54
_chemical_name_systematic
;
?
;
_space_group_IT_number 2
_symmetry_cell_setting triclinic
_symmetry_space_group_name_Hall '-P 1'
_symmetry_space_group_name_H-M 'P -1'
_atom_sites_solution_hydrogens geom
_atom_sites_solution_primary direct
_atom_sites_solution_secondary difmap
_audit_creation_method SHELXL-97
_cell_angle_alpha 105.228(2)
_cell_angle_beta 94.344(2)
_cell_angle_gamma 93.861(2)
_cell_formula_units_Z 1
_cell_length_a 3.8598(5)
_cell_length_b 14.4562(17)
_cell_length_c 18.4857(22)
_cell_measurement_reflns_used 1954
_cell_measurement_temperature 223(2)
_cell_measurement_theta_max 25.06
_cell_measurement_theta_min 1.47
_cell_volume 988.3(2)
_computing_cell_refinement 'SAINT v7.12A (Bruker-Nonius, 2004)'
_computing_data_collection 'APEX2 v1.0-27 (Bruker-Nonius, 2005)'
_computing_data_reduction 'SAINT v7.12A (Bruker-Nonius, 2004)'
_computing_structure_refinement 'SHELXL v6.12 (G.M. Sheldrick, 2001)'
_computing_structure_solution 'SHELXS v6.12 (G.M. Sheldrick, 2001)'
_diffrn_ambient_temperature 223(2)
_diffrn_detector_area_resol_mean 4K
_diffrn_measured_fraction_theta_full 0.985
_diffrn_measured_fraction_theta_max 0.985
_diffrn_measurement_device_type 'Bruker APEX II CCD'
_diffrn_measurement_method CCD
_diffrn_radiation_monochromator graphite
_diffrn_radiation_source 'fine-focus sealed tube'
_diffrn_radiation_type MoK\a
_diffrn_radiation_wavelength 0.71073
_diffrn_reflns_av_R_equivalents 0.0535
_diffrn_reflns_av_sigmaI/netI 0.0332
_diffrn_reflns_limit_h_max 4
_diffrn_reflns_limit_h_min -4
_diffrn_reflns_limit_k_max 16
_diffrn_reflns_limit_k_min -17
_diffrn_reflns_limit_l_max 21
_diffrn_reflns_limit_l_min 0
_diffrn_reflns_number 5050
_diffrn_reflns_theta_full 25.06
_diffrn_reflns_theta_max 25.06
_diffrn_reflns_theta_min 1.47
_diffrn_standards_decay_% 0.0
_exptl_absorpt_coefficient_mu 0.357
_exptl_absorpt_correction_T_max 0.9861
_exptl_absorpt_correction_T_min 0.8237
_exptl_absorpt_correction_type empirical
_exptl_crystal_colour Yellow
_exptl_crystal_density_diffrn 1.473
_exptl_crystal_density_method 'not measured'
_exptl_crystal_description 'flat column'
_exptl_crystal_F_000 450
_exptl_crystal_size_max 0.35
_exptl_crystal_size_mid 0.10
_exptl_crystal_size_min 0.05
_refine_diff_density_max 0.378
_refine_diff_density_min -0.344
_refine_diff_density_rms 0.048
_refine_ls_extinction_method none
_refine_ls_goodness_of_fit_ref 1.025
_refine_ls_hydrogen_treatment noref
_refine_ls_matrix_type full
_refine_ls_number_parameters 281
_refine_ls_number_reflns 3470
_refine_ls_number_restraints 0
_refine_ls_restrained_S_all 1.025
_refine_ls_R_factor_all 0.0811
_refine_ls_R_factor_gt 0.0501
_refine_ls_shift/su_max 0.186
_refine_ls_shift/su_mean 0.012
_refine_ls_structure_factor_coef Fsqd
_refine_ls_weighting_details 'calc w=1/[\s^2^(Fo^2^)+(0.0462P)^2^+0.8710P] where P=(Fo^2^+2Fc^2^)/3'
_refine_ls_weighting_scheme calc
_refine_ls_wR_factor_gt 0.1200
_refine_ls_wR_factor_ref 0.1418
_reflns_number_gt 2081
_reflns_number_total 3470
_reflns_threshold_expression >4sigma(I)
_cod_data_source_file c0cc00554asup1.cif
_cod_data_source_block k1201
_cod_depositor_comments
;
The following automatic conversions were performed:

'_symmetry_cell_setting' value 'Triclinic' changed to 'triclinic'
according to /home/saulius/struct/CIF-dictionaries/cif_core.dic
dictionary named 'cif_core.dic' version 2.4.2 from
2011-04-26.

'_exptl_absorpt_correction_type' value 'Empirical'
changed to 'empirical' according to
/home/saulius/struct/CIF-dictionaries/cif_core.dic dictionary named
'cif_core.dic' version 2.4.2 from 2011-04-26.

Automatic conversion script
Id: cif_fix_values 1891 2012-01-12 08:04:46Z andrius 
;
_cod_original_sg_symbol_H-M P-1
_cod_database_code 7111717

loop_
_symmetry_equiv_pos_as_xyz
'x, y, z'
'-x, -y, -z'

loop_
_atom_site_label
_atom_site_type_symbol
_atom_site_fract_x
_atom_site_fract_y
_atom_site_fract_z
_atom_site_U_iso_or_equiv
_atom_site_adp_type
_atom_site_occupancy
_atom_site_symmetry_multiplicity
_atom_site_calc_flag
_atom_site_refinement_flags
_atom_site_disorder_assembly
_atom_site_disorder_group
O1 O 0.3480(4) 0.46301(12) 0.34964(10) 0.0405(4) Uani 1 1 d . . .
O2 O 1.2796(5) -0.07946(13) 0.10022(11) 0.0521(5) Uani 1 1 d . . .
O3 O 1.3022(6) -0.15784(14) 0.18967(13) 0.0661(6) Uani 1 1 d . . .
N1 N 0.1804(5) 0.60454(14) 0.41490(11) 0.0332(5) Uani 1 1 d . . .
N2 N -0.3605(7) 0.62247(18) 0.01294(15) 0.0586(7) Uani 1 1 d . . .
C1 C 0.6073(6) 0.40716(16) 0.45573(14) 0.0325(6) Uani 1 1 d . . .
C2 C 0.4424(6) 0.47267(17) 0.42497(13) 0.0330(6) Uani 1 1 d . . .
C3 C 0.1934(6) 0.54470(19) 0.34885(15) 0.0397(6) Uani 1 1 d . . .
C4 C 0.3385(6) 0.56066(16) 0.46537(14) 0.0323(5) Uani 1 1 d . . .
C5 C 0.0643(6) 0.55845(18) 0.27671(14) 0.0366(6) Uani 1 1 d . . .
C6 C 0.0782(7) 0.48716(19) 0.20968(15) 0.0426(6) Uani 1 1 d . . .
H6 H 0.1657 0.4284 0.2109 0.051 Uiso 1 1 calc R . .
C7 C -0.0360(7) 0.50259(19) 0.14167(15) 0.0438(7) Uani 1 1 d . . .
H7 H -0.0255 0.4547 0.0965 0.053 Uiso 1 1 calc R . .
C8 C -0.1670(6) 0.58951(19) 0.14040(15) 0.0397(6) Uani 1 1 d . . .
C9 C -0.1872(7) 0.66062(19) 0.20688(15) 0.0423(6) Uani 1 1 d . . .
H9 H -0.2776 0.7190 0.2056 0.051 Uiso 1 1 calc R . .
C10 C -0.0731(7) 0.64442(19) 0.27471(15) 0.0417(6) Uani 1 1 d . . .
H10 H -0.0883 0.6918 0.3199 0.050 Uiso 1 1 calc R . .
C11 C -0.2773(7) 0.60718(19) 0.06914(17) 0.0459(7) Uani 1 1 d . . .
C12 C 0.7133(6) 0.31915(18) 0.41091(15) 0.0376(6) Uani 1 1 d . . .
C13 C 0.8027(6) 0.24821(18) 0.36981(16) 0.0413(6) Uani 1 1 d . . .
C14 C 0.9119(6) 0.16394(18) 0.31916(15) 0.0403(6) Uani 1 1 d . . .
C15 C 0.9414(8) 0.0794(2) 0.34057(18) 0.0553(8) Uani 1 1 d . . .
H15 H 0.8888 0.0768 0.3888 0.066 Uiso 1 1 calc R . .
C16 C 1.0479(8) -0.0007(2) 0.29124(18) 0.0542(8) Uani 1 1 d . . .
H16 H 1.0678 -0.0575 0.3064 0.065 Uiso 1 1 calc R . .
C17 C 1.1255(6) 0.00142(18) 0.21988(15) 0.0397(6) Uani 1 1 d . . .
C18 C 1.0934(7) 0.08482(19) 0.19798(17) 0.0474(7) Uani 1 1 d . . .
H18 H 1.1432 0.0869 0.1494 0.057 Uiso 1 1 calc R . .
C19 C 0.9880(7) 0.16566(19) 0.24734(17) 0.0487(7) Uani 1 1 d . . .
H19 H 0.9679 0.2222 0.2320 0.058 Uiso 1 1 calc R . .
C20 C 1.2440(7) -0.08683(19) 0.16990(17) 0.0449(7) Uani 1 1 d . . .
C21 C 1.3940(8) -0.1647(2) 0.04913(18) 0.0583(9) Uani 1 1 d . . .
H21A H 1.2157 -0.2191 0.0403 0.070 Uiso 1 1 calc R . .
H21B H 1.6108 -0.1824 0.0710 0.070 Uiso 1 1 calc R . .
C22 C 1.4512(13) -0.1411(3) -0.0229(2) 0.1037(15) Uani 1 1 d . . .
H22A H 1.5301 -0.1963 -0.0579 0.156 Uiso 1 1 calc R . .
H22B H 1.6265 -0.0869 -0.0135 0.156 Uiso 1 1 calc R . .
H22C H 1.2343 -0.1246 -0.0444 0.156 Uiso 1 1 calc R . .
C23 C 0.714(2) 0.0939(13) 0.5361(6) 0.042(5) Uiso 0.15 1 d PG A -1
H23A H 0.6525 0.1142 0.4905 0.050 Uiso 0.15 1 d PG A -1
H23B H 0.6600 0.0240 0.5239 0.050 Uiso 0.15 1 d PG A -1
Cl1 Cl 0.4606(19) 0.1497(8) 0.6068(5) 0.089(3) Uiso 0.15 1 d PG A -1
Cl2 Cl 1.1620(18) 0.1215(6) 0.5623(5) 0.092 Uiso 0.15 1 d PG A -1
C23' C 0.261(2) 0.176(2) 0.530(2) 0.09(2) Uiso 0.15 1 d PG B -2
H23C H 0.2694 0.2447 0.5544 0.112 Uiso 0.15 1 d PG B -2
H23D H 0.2537 0.1673 0.4754 0.112 Uiso 0.15 1 d PG B -2
Cl1' Cl -0.118(2) 0.1177(6) 0.5497(5) 0.0703(18) Uiso 0.15 1 d PG B -2
Cl2' Cl 0.641(2) 0.1312(7) 0.5602(6) 0.090 Uiso 0.15 1 d PG B -2
C23" C 0.423(2) 0.124(3) 0.5957(10) 0.076(12) Uiso 0.15 1 d PG C -3
H23E H 0.4216 0.0603 0.6044 0.091 Uiso 0.15 1 d PG C -3
H23F H 0.4628 0.1721 0.6448 0.091 Uiso 0.15 1 d PG C -3
Cl1" Cl 0.7651(19) 0.1399(6) 0.5419(4) 0.0651(16) Uiso 0.15 1 d PG C -3
Cl2" Cl 0.0154(19) 0.1361(7) 0.5523(5) 0.080(2) Uiso 0.15 1 d PG C -3
C24 C 0.447(8) 0.065(2) 0.5270(19) 0.059(8) Uiso 0.10 1 d P . 4
C25 C 0.510(9) 0.167(2) 0.5282(19) 0.057(8) Uiso 0.10 1 d P D 4
C26 C 0.204(8) 0.180(2) 0.5409(19) 0.077(10) Uiso 0.20 1 d P D 4

loop_
_atom_site_aniso_label
_atom_site_aniso_U_11
_atom_site_aniso_U_22
_atom_site_aniso_U_33
_atom_site_aniso_U_23
_atom_site_aniso_U_13
_atom_site_aniso_U_12
O1 0.0407(10) 0.0443(10) 0.0363(10) 0.0103(8) 0.0045(8) 0.0032(8)
O2 0.0569(12) 0.0441(11) 0.0519(13) 0.0016(9) 0.0144(10) 0.0146(9)
O3 0.0858(16) 0.0408(12) 0.0753(16) 0.0139(11) 0.0228(12) 0.0219(11)
N1 0.0319(10) 0.0352(11) 0.0331(12) 0.0105(9) 0.0036(9) 0.0020(8)
N2 0.0786(18) 0.0536(15) 0.0433(16) 0.0116(13) 0.0008(13) 0.0160(13)
C1 0.0274(12) 0.0310(12) 0.0376(14) 0.0067(11) 0.0049(10) -0.0005(10)
C2 0.0291(12) 0.0372(13) 0.0303(13) 0.0062(11) 0.0022(10) -0.0013(10)
C3 0.0304(13) 0.0454(15) 0.0466(17) 0.0190(13) 0.0045(11) 0.0000(11)
C4 0.0277(12) 0.0334(13) 0.0359(14) 0.0098(11) 0.0036(10) 0.0002(10)
C5 0.0303(12) 0.0428(14) 0.0381(15) 0.0134(12) 0.0040(11) 0.0012(11)
C6 0.0435(15) 0.0397(14) 0.0444(17) 0.0102(12) 0.0039(12) 0.0083(12)
C7 0.0475(15) 0.0453(15) 0.0366(16) 0.0064(13) 0.0043(12) 0.0070(12)
C8 0.0374(14) 0.0458(15) 0.0370(15) 0.0129(12) 0.0033(11) 0.0036(11)
C9 0.0428(15) 0.0400(14) 0.0455(17) 0.0135(13) 0.0032(12) 0.0056(11)
C10 0.0439(15) 0.0418(14) 0.0372(15) 0.0060(12) 0.0056(12) 0.0053(12)
C11 0.0520(16) 0.0428(15) 0.0417(17) 0.0093(13) 0.0017(13) 0.0070(12)
C12 0.0316(13) 0.0357(14) 0.0435(15) 0.0077(12) 0.0036(11) 0.0013(10)
C13 0.0318(13) 0.0386(14) 0.0495(17) 0.0054(13) 0.0025(12) 0.0031(11)
C14 0.0313(13) 0.0355(14) 0.0485(17) 0.0016(12) 0.0027(11) 0.0048(10)
C15 0.071(2) 0.0483(17) 0.0493(18) 0.0118(14) 0.0165(15) 0.0174(15)
C16 0.069(2) 0.0391(15) 0.059(2) 0.0148(14) 0.0155(16) 0.0168(14)
C17 0.0330(13) 0.0350(13) 0.0476(16) 0.0043(12) 0.0037(11) 0.0048(11)
C18 0.0528(16) 0.0435(15) 0.0472(17) 0.0109(13) 0.0118(13) 0.0120(13)
C19 0.0593(17) 0.0341(14) 0.0545(19) 0.0108(13) 0.0130(14) 0.0125(13)
C20 0.0375(14) 0.0354(15) 0.0579(19) 0.0044(13) 0.0074(13) 0.0055(11)
C21 0.0542(17) 0.0458(17) 0.065(2) -0.0068(15) 0.0157(15) 0.0126(14)
C22 0.149(4) 0.098(3) 0.067(3) 0.008(2) 0.043(3) 0.050(3)

loop_
_atom_type_symbol
_atom_type_description
_atom_type_scat_dispersion_real
_atom_type_scat_dispersion_imag
_atom_type_scat_source
C C 0.0033 0.0016 'International Tables Vol C Tables 4.2.6.8 and 6.1.1.4'
H H 0.0000 0.0000 'International Tables Vol C Tables 4.2.6.8 and 6.1.1.4'
N N 0.0061 0.0033 'International Tables Vol C Tables 4.2.6.8 and 6.1.1.4'
O O 0.0106 0.0060 'International Tables Vol C Tables 4.2.6.8 and 6.1.1.4'
Cl Cl 0.1484 0.1585 'International Tables Vol C Tables 4.2.6.8 and 6.1.1.4'

loop_
_geom_angle_atom_site_label_1
_geom_angle_atom_site_label_2
_geom_angle_atom_site_label_3
_geom_angle
_geom_angle_site_symmetry_1
_geom_angle_site_symmetry_3
C3 O1 C2 104.30(19) . .
C20 O2 C21 114.7(2) . .
C3 N1 C4 104.8(2) . .
C2 C1 C4 111.9(2) . 2_666
C2 C1 C12 123.0(2) . .
C4 C1 C12 125.1(2) 2_666 .
O1 C2 C1 126.8(2) . .
O1 C2 C4 107.3(2) . .
C1 C2 C4 125.9(2) . .
N1 C3 O1 115.1(2) . .
N1 C3 C5 126.2(2) . .
O1 C3 C5 118.7(2) . .
N1 C4 C2 108.6(2) . .
N1 C4 C1 129.2(2) . 2_666
C2 C4 C1 122.2(2) . 2_666
C10 C5 C6 119.6(2) . .
C10 C5 C3 119.3(2) . .
C6 C5 C3 121.1(2) . .
C7 C6 C5 120.2(2) . .
C6 C7 C8 119.5(2) . .
C7 C8 C9 120.8(3) . .
C7 C8 C11 119.7(2) . .
C9 C8 C11 119.4(2) . .
C10 C9 C8 119.2(2) . .
C9 C10 C5 120.5(2) . .
N2 C11 C8 178.8(3) . .
C13 C12 C1 175.9(3) . .
C12 C13 C14 178.8(3) . .
C19 C14 C15 118.7(2) . .
C19 C14 C13 120.2(3) . .
C15 C14 C13 121.1(3) . .
C16 C15 C14 120.3(3) . .
C15 C16 C17 120.9(3) . .
C18 C17 C16 119.1(2) . .
C18 C17 C20 122.6(3) . .
C16 C17 C20 118.2(3) . .
C17 C18 C19 120.3(3) . .
C18 C19 C14 120.8(3) . .
O3 C20 O2 123.1(2) . .
O3 C20 C17 124.0(3) . .
O2 C20 C17 112.9(2) . .
O2 C21 C22 107.6(3) . .
Cl1 C23 Cl2 112.6 . .
Cl1' C23' Cl2' 112.6 . .
Cl2" C23" Cl1" 112.6 . .
C25 C24 C26 39.9(17) . .
C25 C24 C24 142(3) . 2_656
C26 C24 C24 155(3) . 2_656
C26 C25 C24 91(3) . .
C25 C26 C24 50(2) . .

loop_
_geom_bond_atom_site_label_1
_geom_bond_atom_site_label_2
_geom_bond_distance
_geom_bond_site_symmetry_2
O1 C3 1.361(3) .
O1 C2 1.381(3) .
O2 C20 1.337(3) .
O2 C21 1.459(3) .
O3 C20 1.206(3) .
N1 C3 1.304(3) .
N1 C4 1.386(3) .
N2 C11 1.145(4) .
C1 C2 1.391(3) .
C1 C4 1.404(3) 2_666
C1 C12 1.428(3) .
C2 C4 1.397(3) .
C3 C5 1.455(4) .
C4 C1 1.404(3) 2_666
C5 C10 1.392(4) .
C5 C6 1.395(3) .
C6 C7 1.379(4) .
C7 C8 1.391(4) .
C8 C9 1.391(4) .
C8 C11 1.445(4) .
C9 C10 1.380(4) .
C12 C13 1.194(3) .
C13 C14 1.438(3) .
C14 C19 1.387(4) .
C14 C15 1.388(4) .
C15 C16 1.382(4) .
C16 C17 1.382(4) .
C17 C18 1.379(4) .
C17 C20 1.488(3) .
C18 C19 1.387(4) .
C21 C22 1.488(5) .
C23 Cl1 1.7500 .
C23 Cl2 1.7500 .
C23' Cl1' 1.7501 .
C23' Cl2' 1.7501 .
C23" Cl2" 1.7500 .
C23" Cl1" 1.7501 .
C24 C25 1.47(5) .
C24 C26 1.94(4) .
C24 C24 1.97(6) 2_656
C25 C26 1.24(4) .

loop_
_geom_torsion_atom_site_label_1
_geom_torsion_atom_site_label_2
_geom_torsion_atom_site_label_3
_geom_torsion_atom_site_label_4
_geom_torsion
_geom_torsion_site_symmetry_1
_geom_torsion_site_symmetry_4
C3 O1 C2 C1 179.3(2) . .
C3 O1 C2 C4 -0.2(2) . .
C4 C1 C2 O1 -179.3(2) 2_666 .
C12 C1 C2 O1 2.0(4) . .
C4 C1 C2 C4 0.0(4) 2_666 .
C12 C1 C2 C4 -178.7(2) . .
C4 N1 C3 O1 -0.1(3) . .
C4 N1 C3 C5 -179.2(2) . .
C2 O1 C3 N1 0.1(3) . .
C2 O1 C3 C5 179.3(2) . .
C3 N1 C4 C2 0.0(2) . .
C3 N1 C4 C1 -179.3(2) . 2_666
O1 C2 C4 N1 0.1(2) . .
C1 C2 C4 N1 -179.3(2) . .
O1 C2 C4 C1 179.5(2) . 2_666
C1 C2 C4 C1 0.0(4) . 2_666
N1 C3 C5 C10 3.3(4) . .
O1 C3 C5 C10 -175.7(2) . .
N1 C3 C5 C6 -177.0(2) . .
O1 C3 C5 C6 3.9(3) . .
C10 C5 C6 C7 1.5(4) . .
C3 C5 C6 C7 -178.1(2) . .
C5 C6 C7 C8 -0.4(4) . .
C6 C7 C8 C9 -0.6(4) . .
C6 C7 C8 C11 178.1(2) . .
C7 C8 C9 C10 0.5(4) . .
C11 C8 C9 C10 -178.3(2) . .
C8 C9 C10 C5 0.7(4) . .
C6 C5 C10 C9 -1.7(4) . .
C3 C5 C10 C9 178.0(2) . .
C19 C14 C15 C16 0.6(4) . .
C13 C14 C15 C16 -179.8(3) . .
C14 C15 C16 C17 -0.2(5) . .
C15 C16 C17 C18 -0.4(4) . .
C15 C16 C17 C20 179.1(3) . .
C16 C17 C18 C19 0.6(4) . .
C20 C17 C18 C19 -178.8(3) . .
C17 C18 C19 C14 -0.3(4) . .
C15 C14 C19 C18 -0.4(4) . .
C13 C14 C19 C18 -180.0(3) . .
C21 O2 C20 O3 0.2(4) . .
C21 O2 C20 C17 -179.7(2) . .
C18 C17 C20 O3 173.6(3) . .
C16 C17 C20 O3 -5.9(4) . .
C18 C17 C20 O2 -6.5(4) . .
C16 C17 C20 O2 174.1(2) . .
C20 O2 C21 C22 -174.9(3) . .
C24 C24 C25 C26 140(5) 2_656 .
C24 C24 C26 C25 -110(7) 2_656 .
